data_2220849
loop_
_publ_author_name
'Hirahara, Masanari'
'Masaoka, Shigeyuki'
'Sakai, Ken'

_publ_section_title
;Bis(2,2'-bipyridine){ethyl
 4'-[<i>N</i>-(4-carbamoylphenyl)carbamoyl]-2,2'-bipyridine-4-carboxylate}ruthenium(II)
 bis[hexafluoridophosphate(V)]
;
_journal_coeditor_code KP2198
_journal_issue 2
_journal_name_full 'Acta Crystallographica Section E'
_journal_page_first m228
_journal_page_last m229
_journal_paper_doi 10.1107/S1600536809002360
_journal_volume 65
_journal_year 2009
_chemical_formula_iupac '[Ru (C10 H8 N2)2 (C21 H18 N4 O4)] (P F6)2'
_chemical_formula_moiety 'C41 H34 N8 O4 Ru 2+ , 2F6 P -'
_chemical_formula_sum 'C41 H34 F12 N8 O4 P2 Ru'
_chemical_formula_weight 1093.77
_chemical_name_systematic
;
Bis(2,2'-bipyridine){ethyl
4'-[<i>N</i>-(4-carbamoylphenyl)carbamoyl]-2,2'-bipyridine-4-
carboxylate}ruthenium(II) bis[hexafluoridophosphate(V)]
;
_space_group_IT_number 14
_symmetry_cell_setting monoclinic
_symmetry_space_group_name_Hall '-P 2ybc'
_symmetry_space_group_name_H-M 'P 1 21/c 1'
_atom_sites_solution_hydrogens geom
_atom_sites_solution_primary direct
_atom_sites_solution_secondary difmap
_cell_angle_alpha 90.00
_cell_angle_beta 111.344(2)
_cell_angle_gamma 90.00
_cell_formula_units_Z 4
_cell_length_a 18.400(3)
_cell_length_b 13.187(2)
_cell_length_c 18.863(3)
_cell_measurement_reflns_used 7706
_cell_measurement_temperature 100
_cell_measurement_theta_max 27.49
_cell_measurement_theta_min 2.19
_cell_volume 4263.0(12)
_computing_cell_refinement 'APEX2 (Bruker, 2006)'
_computing_data_collection 'APEX2 (Bruker, 2006)'
_computing_data_reduction 'SAINT (Bruker, 2004)'
_computing_molecular_graphics 'KENX (Sakai, 2004)'
_computing_publication_material
;
SHELXL97 (Sheldrick, 2008), TEXSAN (Molecular Structure Corporation,
2001),
KENX (Sakai, 2004) and ORTEPII (Johnson, 1976)
;
_computing_structure_refinement 'SHELXL97 (Sheldrick, 2008)'
_computing_structure_solution 'SHELXS97 (Sheldrick, 2008)'
_diffrn_ambient_temperature 100
_diffrn_measured_fraction_theta_full 0.995
_diffrn_measured_fraction_theta_max 0.995
_diffrn_measurement_device 'Bruker SMART APEXII CCD area-detector'
_diffrn_measurement_method '\f and \w'
_diffrn_radiation_monochromator graphite
_diffrn_radiation_source 'rotating anode with a mirror focusing unit'
_diffrn_radiation_type MoK\a
_diffrn_radiation_wavelength 0.71073
_diffrn_reflns_av_R_equivalents 0.0472
_diffrn_reflns_av_sigmaI/netI 0.0652
_diffrn_reflns_limit_h_max 19
_diffrn_reflns_limit_h_min -23
_diffrn_reflns_limit_k_max 16
_diffrn_reflns_limit_k_min -16
_diffrn_reflns_limit_l_max 24
_diffrn_reflns_limit_l_min -24
_diffrn_reflns_number 23329
_diffrn_reflns_theta_full 27.10
_diffrn_reflns_theta_max 27.10
_diffrn_reflns_theta_min 2.19
_diffrn_standards_decay_% 0
_diffrn_standards_number 0
_exptl_absorpt_coefficient_mu 0.550
_exptl_absorpt_correction_T_max 0.9864
_exptl_absorpt_correction_T_min 0.7173
_exptl_absorpt_correction_type empirical
_exptl_absorpt_process_details '(SADABS; Sheldrick, 1996)'
_exptl_crystal_colour red
_exptl_crystal_density_diffrn 1.704
_exptl_crystal_density_method 'not measured'
_exptl_crystal_description block
_exptl_crystal_F_000 2200
_exptl_crystal_size_max 0.2
_exptl_crystal_size_mid 0.1
_exptl_crystal_size_min 0.03
_refine_diff_density_max 0.789
_refine_diff_density_min -0.479
_refine_ls_goodness_of_fit_ref 1.003
_refine_ls_hydrogen_treatment constr
_refine_ls_matrix_type full
_refine_ls_number_parameters 614
_refine_ls_number_reflns 9357
_refine_ls_number_restraints 0
_refine_ls_restrained_S_all 1.003
_refine_ls_R_factor_all 0.0815
_refine_ls_R_factor_gt 0.0429
_refine_ls_shift/su_max 0.001
_refine_ls_shift/su_mean 0.000
_refine_ls_structure_factor_coef Fsqd
_refine_ls_weighting_details 'calc w = 1/[\s^2^(Fo^2^)+(0.0524P)^2^+2.5961P] where P=(Fo^2^+2Fc^2^)/3'
_refine_ls_weighting_scheme calc
_refine_ls_wR_factor_gt 0.0961
_refine_ls_wR_factor_ref 0.1130
_reflns_number_gt 6405
_reflns_number_total 9357
_reflns_threshold_expression I>2\s(I)
_cod_data_source_file kp2198.cif
_cod_data_source_block I
_cod_original_cell_volume 4262.9(11)
_cod_original_sg_symbol_H-M 'P 21/c'
_cod_database_code 2220849
_cod_database_fobs_code 2220849

loop_
_symmetry_equiv_pos_as_xyz
'x, y, z'
'-x, y+1/2, -z+1/2'
'-x, -y, -z'
'x, -y-1/2, z-1/2'

loop_
_atom_site_type_symbol
_atom_site_label
_atom_site_fract_x
_atom_site_fract_y
_atom_site_fract_z
_atom_site_U_iso_or_equiv
_atom_site_adp_type
_atom_site_calc_flag
_atom_site_refinement_flags
_atom_site_occupancy
_atom_site_disorder_assembly
_atom_site_disorder_group
Ru Ru1 0.294461(16) 0.04801(2) 0.250977(15) 0.02158(8) Uani d . 1 . .
P P1 0.35302(6) 0.46905(8) 0.15958(6) 0.0353(2) Uani d . 1 . .
P P2 0.29204(6) 0.62723(9) 0.45315(6) 0.0387(3) Uani d . 1 . .
F F1 0.26565(15) 0.4258(2) 0.12279(15) 0.0540(7) Uani d . 1 . .
F F2 0.32351(14) 0.57383(17) 0.11340(13) 0.0438(6) Uani d . 1 . .
F F3 0.43974(13) 0.51275(18) 0.19471(13) 0.0428(6) Uani d . 1 . .
F F4 0.38170(15) 0.36573(18) 0.20517(13) 0.0478(6) Uani d . 1 . .
F F5 0.37108(15) 0.42579(18) 0.08811(13) 0.0496(6) Uani d . 1 . .
F F6 0.33452(15) 0.51482(18) 0.22961(13) 0.0472(6) Uani d . 1 . .
F F7 0.26997(18) 0.5185(2) 0.47525(18) 0.0704(9) Uani d . 1 . .
F F8 0.37419(15) 0.5834(2) 0.45629(16) 0.0562(7) Uani d . 1 . .
F F9 0.31532(17) 0.7367(2) 0.43274(16) 0.0643(8) Uani d . 1 . .
F F10 0.20992(15) 0.6720(2) 0.44945(17) 0.0688(8) Uani d . 1 . .
F F11 0.25655(19) 0.5986(3) 0.36555(15) 0.0821(10) Uani d . 1 . .
F F12 0.32822(17) 0.6553(2) 0.54043(14) 0.0601(7) Uani d . 1 . .
O O1 -0.03074(15) -0.15596(19) -0.04502(13) 0.0319(6) Uani d . 1 . .
O O2 -0.06958(14) -0.16271(19) 0.05549(14) 0.0318(6) Uani d . 1 . .
O O3 0.03822(16) -0.1340(2) 0.41695(15) 0.0451(7) Uani d . 1 . .
O O4 -0.06524(18) -0.1397(2) 0.73340(17) 0.0510(8) Uani d . 1 . .
N N1 0.24580(17) 0.1913(2) 0.24496(16) 0.0242(6) Uani d . 1 . .
N N2 0.38261(16) 0.1246(2) 0.33484(16) 0.0261(7) Uani d . 1 . .
N N3 0.35294(16) 0.0746(2) 0.17716(15) 0.0232(6) Uani d . 1 . .
N N4 0.35305(16) -0.0874(2) 0.25818(16) 0.0246(6) Uani d . 1 . .
N N5 0.19777(16) -0.0206(2) 0.17421(15) 0.0231(6) Uani d . 1 . .
N N6 0.23667(16) 0.0047(2) 0.31992(15) 0.0240(6) Uani d . 1 . .
N N7 0.14210(19) -0.1138(2) 0.52667(16) 0.0342(8) Uani d . 1 . .
H H7 0.1919 -0.1061 0.5438 0.041 Uiso calc R 1 . .
N N8 0.0512(2) -0.1560(3) 0.82715(18) 0.0451(9) Uani d . 1 . .
H H8A 0.0302 -0.1573 0.8611 0.054 Uiso calc R 1 . .
H H8B 0.1010 -0.1607 0.8405 0.054 Uiso calc R 1 . .
C C1 0.1751(2) 0.2201(3) 0.1973(2) 0.0296(8) Uani d . 1 . .
H H1 0.1448 0.1731 0.1623 0.036 Uiso calc R 1 . .
C C2 0.1449(2) 0.3159(3) 0.1975(2) 0.0360(9) Uani d . 1 . .
H H2 0.0961 0.3335 0.1626 0.043 Uiso calc R 1 . .
C C3 0.1892(2) 0.3850(3) 0.2510(2) 0.0396(10) Uani d . 1 . .
H H3 0.1702 0.4499 0.2528 0.048 Uiso calc R 1 . .
C C4 0.2621(2) 0.3569(3) 0.3018(2) 0.0343(9) Uani d . 1 . .
H H4 0.2922 0.4028 0.3381 0.041 Uiso calc R 1 . .
C C5 0.2899(2) 0.2597(3) 0.2982(2) 0.0260(8) Uani d . 1 . .
C C6 0.3667(2) 0.2223(3) 0.3481(2) 0.0272(8) Uani d . 1 . .
C C7 0.4208(2) 0.2798(3) 0.4051(2) 0.0346(9) Uani d . 1 . .
H H7A 0.4093 0.3462 0.4140 0.042 Uiso calc R 1 . .
C C8 0.4918(2) 0.2374(3) 0.4481(2) 0.0409(10) Uani d . 1 . .
H H8 0.5282 0.2752 0.4864 0.049 Uiso calc R 1 . .
C C9 0.5087(2) 0.1396(3) 0.4345(2) 0.0402(10) Uani d . 1 . .
H H9 0.5566 0.1106 0.4627 0.048 Uiso calc R 1 . .
C C10 0.4523(2) 0.0848(3) 0.3776(2) 0.0328(9) Uani d . 1 . .
H H10 0.4632 0.0182 0.3688 0.039 Uiso calc R 1 . .
C C11 0.3504(2) 0.1599(3) 0.1376(2) 0.0277(8) Uani d . 1 . .
H H11 0.3173 0.2119 0.1401 0.033 Uiso calc R 1 . .
C C12 0.3955(2) 0.1735(3) 0.0931(2) 0.0339(9) Uani d . 1 . .
H H12 0.3915 0.2329 0.0654 0.041 Uiso calc R 1 . .
C C13 0.4458(2) 0.0983(3) 0.0907(2) 0.0344(9) Uani d . 1 . .
H H13 0.4775 0.1068 0.0624 0.041 Uiso calc R 1 . .
C C14 0.4490(2) 0.0100(3) 0.1306(2) 0.0303(8) Uani d . 1 . .
H H14 0.4827 -0.0419 0.1291 0.036 Uiso calc R 1 . .
C C15 0.4019(2) -0.0014(3) 0.17289(19) 0.0247(7) Uani d . 1 . .
C C16 0.3991(2) -0.0939(3) 0.21569(19) 0.0267(8) Uani d . 1 . .
C C17 0.4383(2) -0.1823(3) 0.2130(2) 0.0325(9) Uani d . 1 . .
H H17 0.4696 -0.1854 0.1840 0.039 Uiso calc R 1 . .
C C18 0.4307(2) -0.2657(3) 0.2536(2) 0.0376(9) Uani d . 1 . .
H H18 0.4569 -0.3255 0.2523 0.045 Uiso calc R 1 . .
C C19 0.3840(2) -0.2599(3) 0.2962(2) 0.0379(9) Uani d . 1 . .
H H19 0.3779 -0.3156 0.3237 0.045 Uiso calc R 1 . .
C C20 0.3464(2) -0.1700(3) 0.2973(2) 0.0324(9) Uani d . 1 . .
H H20 0.3151 -0.1662 0.3263 0.039 Uiso calc R 1 . .
C C21 0.1834(2) -0.0348(3) 0.09948(19) 0.0260(8) Uani d . 1 . .
H H21 0.2217 -0.0162 0.0806 0.031 Uiso calc R 1 . .
C C22 0.1148(2) -0.0756(3) 0.04975(19) 0.0264(8) Uani d . 1 . .
H H22 0.1072 -0.0845 -0.0014 0.032 Uiso calc R 1 . .
C C23 0.05712(19) -0.1033(2) 0.07734(19) 0.0228(7) Uani d . 1 . .
C C24 0.07228(19) -0.0931(2) 0.15475(18) 0.0217(7) Uani d . 1 . .
H H24 0.0350 -0.1127 0.1747 0.026 Uiso calc R 1 . .
C C25 0.14324(19) -0.0536(3) 0.20223(18) 0.0220(7) Uani d . 1 . .
C C26 0.16747(19) -0.0442(3) 0.28556(18) 0.0228(7) Uani d . 1 . .
C C27 0.1254(2) -0.0832(3) 0.3282(2) 0.0276(8) Uani d . 1 . .
H H27 0.0784 -0.1168 0.3040 0.033 Uiso calc R 1 . .
C C28 0.1542(2) -0.0714(3) 0.40656(19) 0.0271(8) Uani d . 1 . .
C C29 0.2228(2) -0.0174(3) 0.4403(2) 0.0323(9) Uani d . 1 . .
H H29 0.2419 -0.0054 0.4925 0.039 Uiso calc R 1 . .
C C30 0.2623(2) 0.0180(3) 0.3961(2) 0.0303(8) Uani d . 1 . .
H H30 0.3089 0.0528 0.4197 0.036 Uiso calc R 1 . .
C C31 -0.0182(2) -0.1441(3) 0.0220(2) 0.0260(8) Uani d . 1 . .
C C32 -0.1427(2) -0.2112(3) 0.0082(2) 0.0359(9) Uani d . 1 . .
H H32A -0.1322 -0.2763 -0.0100 0.043 Uiso calc R 1 . .
H H32B -0.1702 -0.1689 -0.0355 0.043 Uiso calc R 1 . .
C C33 -0.1909(2) -0.2249(3) 0.0568(2) 0.0429(10) Uani d . 1 . .
H H33A -0.1612 -0.2612 0.1022 0.064 Uiso calc R 1 . .
H H33B -0.2372 -0.2627 0.0290 0.064 Uiso calc R 1 . .
H H33C -0.2053 -0.1598 0.0702 0.064 Uiso calc R 1 . .
C C34 0.1056(2) -0.1108(3) 0.4501(2) 0.0315(9) Uani d . 1 . .
C C35 0.1075(2) -0.1283(3) 0.5818(2) 0.0308(8) Uani d . 1 . .
C C36 0.0286(2) -0.1128(3) 0.5644(2) 0.0378(9) Uani d . 1 . .
H H36 -0.0040 -0.0978 0.5149 0.045 Uiso calc R 1 . .
C C37 -0.0014(2) -0.1198(3) 0.6221(2) 0.0348(9) Uani d . 1 . .
H H37 -0.0544 -0.1085 0.6104 0.042 Uiso calc R 1 . .
C C38 0.0448(2) -0.1430(3) 0.6962(2) 0.0319(9) Uani d . 1 . .
C C39 0.1243(2) -0.1606(3) 0.7128(2) 0.0348(9) Uani d . 1 . .
H H39 0.1565 -0.1773 0.7622 0.042 Uiso calc R 1 . .
C C40 0.1555(2) -0.1530(3) 0.6560(2) 0.0335(9) Uani d . 1 . .
H H40 0.2085 -0.1646 0.6675 0.040 Uiso calc R 1 . .
C C41 0.0065(2) -0.1465(3) 0.7539(2) 0.0341(9) Uani d . 1 . .

loop_
_atom_site_aniso_label
_atom_site_aniso_U_11
_atom_site_aniso_U_22
_atom_site_aniso_U_33
_atom_site_aniso_U_12
_atom_site_aniso_U_13
_atom_site_aniso_U_23
Ru1 0.01934(14) 0.02957(16) 0.01735(14) -0.00295(12) 0.00850(10) -0.00124(11)
P1 0.0359(6) 0.0409(6) 0.0276(5) -0.0005(5) 0.0101(4) 0.0018(4)
P2 0.0341(6) 0.0527(7) 0.0279(6) -0.0078(5) 0.0097(5) 0.0066(5)
F1 0.0469(16) 0.0628(17) 0.0498(16) -0.0160(12) 0.0143(13) -0.0035(12)
F2 0.0455(15) 0.0457(14) 0.0387(14) 0.0057(11) 0.0135(12) 0.0049(10)
F3 0.0342(13) 0.0524(15) 0.0399(14) 0.0004(11) 0.0113(11) 0.0025(11)
F4 0.0603(17) 0.0414(14) 0.0410(14) 0.0030(12) 0.0178(13) 0.0071(11)
F5 0.0636(17) 0.0508(16) 0.0392(14) 0.0076(12) 0.0245(13) -0.0018(11)
F6 0.0551(16) 0.0537(15) 0.0400(14) -0.0018(12) 0.0258(13) -0.0037(11)
F7 0.085(2) 0.0571(18) 0.089(2) -0.0241(15) 0.0552(19) -0.0047(15)
F8 0.0436(16) 0.0684(18) 0.0612(17) 0.0038(13) 0.0246(14) 0.0138(14)
F9 0.071(2) 0.0601(18) 0.0712(19) 0.0054(14) 0.0375(16) 0.0281(15)
F10 0.0386(16) 0.092(2) 0.076(2) -0.0015(15) 0.0206(15) 0.0006(17)
F11 0.076(2) 0.119(3) 0.0323(15) 0.0066(19) -0.0030(15) -0.0111(16)
F12 0.074(2) 0.0638(18) 0.0302(13) 0.0033(14) 0.0043(13) 0.0000(12)
O1 0.0321(15) 0.0444(16) 0.0177(13) -0.0067(12) 0.0075(11) -0.0026(11)
O2 0.0277(14) 0.0437(16) 0.0232(13) -0.0095(11) 0.0083(11) -0.0018(11)
O3 0.0375(17) 0.075(2) 0.0254(15) -0.0233(15) 0.0148(13) -0.0040(14)
O4 0.048(2) 0.075(2) 0.0376(17) 0.0021(16) 0.0254(16) 0.0076(15)
N1 0.0264(16) 0.0279(16) 0.0231(15) -0.0044(12) 0.0149(13) -0.0010(12)
N2 0.0201(15) 0.0392(18) 0.0212(15) -0.0069(13) 0.0102(13) -0.0022(12)
N3 0.0225(15) 0.0300(17) 0.0166(14) -0.0072(12) 0.0066(12) -0.0024(11)
N4 0.0213(15) 0.0286(16) 0.0228(15) -0.0019(12) 0.0066(12) 0.0000(12)
N5 0.0227(15) 0.0296(17) 0.0181(14) -0.0035(12) 0.0088(12) -0.0030(11)
N6 0.0240(16) 0.0301(16) 0.0187(15) -0.0019(12) 0.0088(12) 0.0007(12)
N7 0.0313(18) 0.052(2) 0.0209(16) -0.0144(15) 0.0118(14) -0.0006(14)
N8 0.047(2) 0.072(3) 0.0225(18) -0.0069(18) 0.0205(17) -0.0020(16)
C1 0.0241(19) 0.039(2) 0.0270(19) -0.0012(16) 0.0113(16) 0.0035(16)
C2 0.030(2) 0.041(2) 0.039(2) 0.0045(18) 0.0141(19) 0.0054(18)
C3 0.042(3) 0.036(2) 0.049(3) 0.0061(18) 0.026(2) 0.0044(18)
C4 0.038(2) 0.035(2) 0.035(2) -0.0044(17) 0.0192(19) -0.0051(17)
C5 0.0273(19) 0.031(2) 0.0248(19) -0.0051(15) 0.0161(16) -0.0002(14)
C6 0.028(2) 0.037(2) 0.0233(18) -0.0071(16) 0.0172(16) -0.0057(15)
C7 0.033(2) 0.043(2) 0.032(2) -0.0116(17) 0.0164(18) -0.0117(17)
C8 0.029(2) 0.065(3) 0.029(2) -0.014(2) 0.0116(18) -0.0170(19)
C9 0.024(2) 0.063(3) 0.031(2) -0.0044(19) 0.0069(17) -0.0087(19)
C10 0.025(2) 0.047(2) 0.028(2) 0.0003(17) 0.0110(16) -0.0025(17)
C11 0.029(2) 0.029(2) 0.0257(19) -0.0028(15) 0.0111(16) -0.0026(15)
C12 0.037(2) 0.037(2) 0.032(2) -0.0074(17) 0.0170(18) 0.0010(16)
C13 0.034(2) 0.044(2) 0.031(2) -0.0093(18) 0.0193(18) 0.0002(17)
C14 0.027(2) 0.039(2) 0.028(2) -0.0009(16) 0.0133(16) -0.0057(16)
C15 0.0215(18) 0.032(2) 0.0191(17) -0.0036(15) 0.0059(15) -0.0048(14)
C16 0.0234(19) 0.036(2) 0.0192(18) -0.0033(15) 0.0057(15) -0.0044(15)
C17 0.032(2) 0.039(2) 0.027(2) 0.0024(17) 0.0118(17) -0.0041(16)
C18 0.041(2) 0.033(2) 0.035(2) 0.0064(18) 0.0092(19) -0.0026(17)
C19 0.041(2) 0.035(2) 0.038(2) -0.0015(18) 0.0141(19) 0.0076(17)
C20 0.032(2) 0.034(2) 0.031(2) 0.0028(16) 0.0105(17) 0.0042(16)
C21 0.0257(18) 0.035(2) 0.0215(17) -0.0024(15) 0.0132(15) -0.0013(14)
C22 0.029(2) 0.035(2) 0.0182(17) -0.0023(15) 0.0119(15) -0.0032(14)
C23 0.0239(18) 0.0220(18) 0.0227(18) 0.0014(14) 0.0087(15) 0.0003(13)
C24 0.0218(18) 0.0244(18) 0.0208(17) -0.0014(14) 0.0102(14) 0.0005(13)
C25 0.0246(17) 0.0242(18) 0.0189(16) -0.0013(14) 0.0099(14) -0.0013(13)
C26 0.0219(17) 0.0287(19) 0.0190(17) -0.0008(15) 0.0087(14) -0.0026(14)
C27 0.0275(19) 0.034(2) 0.0238(19) -0.0088(15) 0.0118(16) -0.0020(15)
C28 0.030(2) 0.033(2) 0.0209(18) -0.0034(15) 0.0115(16) 0.0007(14)
C29 0.037(2) 0.043(2) 0.0173(18) -0.0094(17) 0.0108(16) -0.0038(15)
C30 0.027(2) 0.044(2) 0.0201(18) -0.0108(16) 0.0078(15) -0.0031(15)
C31 0.0248(19) 0.027(2) 0.0241(19) -0.0011(14) 0.0070(15) 0.0018(14)
C32 0.027(2) 0.049(3) 0.027(2) -0.0105(17) 0.0040(17) 0.0000(17)
C33 0.036(2) 0.055(3) 0.040(2) -0.005(2) 0.016(2) 0.008(2)
C34 0.032(2) 0.042(2) 0.0246(19) -0.0125(17) 0.0154(17) -0.0040(16)
C35 0.037(2) 0.035(2) 0.0250(19) -0.0136(17) 0.0166(17) -0.0004(15)
C36 0.040(2) 0.051(3) 0.025(2) -0.0049(19) 0.0137(18) 0.0051(17)
C37 0.032(2) 0.043(2) 0.031(2) -0.0001(17) 0.0130(18) 0.0044(17)
C38 0.044(2) 0.033(2) 0.0236(19) -0.0080(17) 0.0173(18) -0.0026(15)
C39 0.039(2) 0.042(2) 0.0223(19) -0.0121(18) 0.0102(18) -0.0018(16)
C40 0.033(2) 0.039(2) 0.027(2) -0.0105(17) 0.0085(17) -0.0013(16)
C41 0.039(2) 0.037(2) 0.028(2) -0.0061(18) 0.0153(18) 0.0008(16)

loop_
_atom_type_symbol
_atom_type_description
_atom_type_scat_dispersion_real
_atom_type_scat_dispersion_imag
_atom_type_scat_source
C C 0.0033 0.0016 'International Tables Vol C Tables 4.2.6.8 and 6.1.1.4'
H H 0.0000 0.0000 'International Tables Vol C Tables 4.2.6.8 and 6.1.1.4'
N N 0.0061 0.0033 'International Tables Vol C Tables 4.2.6.8 and 6.1.1.4'
O O 0.0106 0.0060 'International Tables Vol C Tables 4.2.6.8 and 6.1.1.4'
F F 0.0171 0.0103 'International Tables Vol C Tables 4.2.6.8 and 6.1.1.4'
P P 0.1023 0.0942 'International Tables Vol C Tables 4.2.6.8 and 6.1.1.4'
Ru Ru -1.2594 0.8363 'International Tables Vol C Tables 4.2.6.8 and 6.1.1.4'

loop_
_geom_angle_atom_site_label_1
_geom_angle_atom_site_label_2
_geom_angle_atom_site_label_3
_geom_angle_site_symmetry_1
_geom_angle_site_symmetry_3
_geom_angle
_geom_angle_publ_flag
N6 Ru1 N5 . . 78.87(11) ?
N6 Ru1 N4 . . 95.56(11) ?
N5 Ru1 N4 . . 87.86(11) ?
N6 Ru1 N2 . . 95.43(11) ?
N5 Ru1 N2 . . 172.71(11) ?
N4 Ru1 N2 . . 97.28(11) ?
N6 Ru1 N3 . . 173.37(11) ?
N5 Ru1 N3 . . 97.42(11) ?
N4 Ru1 N3 . . 78.73(11) ?
N2 Ru1 N3 . . 88.68(10) ?
N6 Ru1 N1 . . 88.57(11) ?
N5 Ru1 N1 . . 96.73(11) ?
N4 Ru1 N1 . . 174.36(11) ?
N2 Ru1 N1 . . 78.46(12) ?
N3 Ru1 N1 . . 97.36(11) ?
F4 P1 F3 . . 90.00(14) ?
F4 P1 F6 . . 90.29(13) ?
F3 P1 F6 . . 90.11(13) ?
F4 P1 F5 . . 91.16(13) ?
F3 P1 F5 . . 89.76(14) ?
F6 P1 F5 . . 178.54(15) ?
F4 P1 F1 . . 90.70(14) ?
F3 P1 F1 . . 179.00(15) ?
F6 P1 F1 . . 90.59(14) ?
F5 P1 F1 . . 89.52(14) ?
F4 P1 F2 . . 179.71(15) ?
F3 P1 F2 . . 90.23(13) ?
F6 P1 F2 . . 89.53(13) ?
F5 P1 F2 . . 89.02(13) ?
F1 P1 F2 . . 89.07(14) ?
F12 P2 F11 . . 179.42(19) ?
F12 P2 F7 . . 89.37(16) ?
F11 P2 F7 . . 90.63(19) ?
F12 P2 F9 . . 89.49(16) ?
F11 P2 F9 . . 90.51(18) ?
F7 P2 F9 . . 178.83(19) ?
F12 P2 F8 . . 90.69(16) ?
F11 P2 F8 . . 88.73(17) ?
F7 P2 F8 . . 89.58(16) ?
F9 P2 F8 . . 90.15(15) ?
F12 P2 F10 . . 89.54(16) ?
F11 P2 F10 . . 91.04(17) ?
F7 P2 F10 . . 90.98(17) ?
F9 P2 F10 . . 89.30(16) ?
F8 P2 F10 . . 179.40(17) ?
C31 O2 C32 . . 116.3(3) ?
C1 N1 C5 . . 118.4(3) ?
C1 N1 Ru1 . . 126.1(2) ?
C5 N1 Ru1 . . 115.4(2) ?
C10 N2 C6 . . 118.6(3) ?
C10 N2 Ru1 . . 125.3(3) ?
C6 N2 Ru1 . . 116.1(2) ?
C11 N3 C15 . . 118.1(3) ?
C11 N3 Ru1 . . 126.4(2) ?
C15 N3 Ru1 . . 115.4(2) ?
C20 N4 C16 . . 118.1(3) ?
C20 N4 Ru1 . . 126.0(2) ?
C16 N4 Ru1 . . 115.9(2) ?
C21 N5 C25 . . 118.0(3) ?
C21 N5 Ru1 . . 126.0(2) ?
C25 N5 Ru1 . . 116.0(2) ?
C30 N6 C26 . . 118.1(3) ?
C30 N6 Ru1 . . 125.5(2) ?
C26 N6 Ru1 . . 116.3(2) ?
C34 N7 C35 . . 127.4(3) ?
C34 N7 H7 . . 116.3 ?
C35 N7 H7 . . 116.3 ?
C41 N8 H8A . . 120.0 ?
C41 N8 H8B . . 120.0 ?
H8A N8 H8B . . 120.0 ?
N1 C1 C2 . . 123.5(4) ?
N1 C1 H1 . . 118.3 ?
C2 C1 H1 . . 118.3 ?
C1 C2 C3 . . 118.3(4) ?
C1 C2 H2 . . 120.9 ?
C3 C2 H2 . . 120.9 ?
C2 C3 C4 . . 119.6(4) ?
C2 C3 H3 . . 120.2 ?
C4 C3 H3 . . 120.2 ?
C3 C4 C5 . . 119.6(4) ?
C3 C4 H4 . . 120.2 ?
C5 C4 H4 . . 120.2 ?
N1 C5 C4 . . 120.7(3) ?
N1 C5 C6 . . 115.0(3) ?
C4 C5 C6 . . 124.3(3) ?
N2 C6 C7 . . 120.9(3) ?
N2 C6 C5 . . 114.8(3) ?
C7 C6 C5 . . 124.2(3) ?
C8 C7 C6 . . 119.4(4) ?
C8 C7 H7A . . 120.3 ?
C6 C7 H7A . . 120.3 ?
C9 C8 C7 . . 120.0(4) ?
C9 C8 H8 . . 120.0 ?
C7 C8 H8 . . 120.0 ?
C8 C9 C10 . . 118.4(4) ?
C8 C9 H9 . . 120.8 ?
C10 C9 H9 . . 120.8 ?
N2 C10 C9 . . 122.6(4) ?
N2 C10 H10 . . 118.7 ?
C9 C10 H10 . . 118.7 ?
N3 C11 C12 . . 122.5(3) ?
N3 C11 H11 . . 118.8 ?
C12 C11 H11 . . 118.8 ?
C13 C12 C11 . . 119.1(4) ?
C13 C12 H12 . . 120.5 ?
C11 C12 H12 . . 120.5 ?
C12 C13 C14 . . 119.4(3) ?
C12 C13 H13 . . 120.3 ?
C14 C13 H13 . . 120.3 ?
C13 C14 C15 . . 119.7(3) ?
C13 C14 H14 . . 120.2 ?
C15 C14 H14 . . 120.2 ?
N3 C15 C14 . . 121.2(3) ?
N3 C15 C16 . . 114.8(3) ?
C14 C15 C16 . . 124.0(3) ?
N4 C16 C17 . . 121.2(3) ?
N4 C16 C15 . . 115.0(3) ?
C17 C16 C15 . . 123.8(3) ?
C18 C17 C16 . . 119.6(3) ?
C18 C17 H17 . . 120.2 ?
C16 C17 H17 . . 120.2 ?
C19 C18 C17 . . 119.5(4) ?
C19 C18 H18 . . 120.3 ?
C17 C18 H18 . . 120.3 ?
C18 C19 C20 . . 118.7(4) ?
C18 C19 H19 . . 120.6 ?
C20 C19 H19 . . 120.6 ?
N4 C20 C19 . . 122.9(3) ?
N4 C20 H20 . . 118.5 ?
C19 C20 H20 . . 118.5 ?
N5 C21 C22 . . 123.1(3) ?
N5 C21 H21 . . 118.4 ?
C22 C21 H21 . . 118.4 ?
C21 C22 C23 . . 118.9(3) ?
C21 C22 H22 . . 120.6 ?
C23 C22 H22 . . 120.6 ?
C22 C23 C24 . . 118.6(3) ?
C22 C23 C31 . . 118.2(3) ?
C24 C23 C31 . . 123.2(3) ?
C25 C24 C23 . . 119.7(3) ?
C25 C24 H24 . . 120.1 ?
C23 C24 H24 . . 120.1 ?
N5 C25 C24 . . 121.4(3) ?
N5 C25 C26 . . 114.0(3) ?
C24 C25 C26 . . 124.6(3) ?
N6 C26 C27 . . 121.1(3) ?
N6 C26 C25 . . 114.5(3) ?
C27 C26 C25 . . 124.4(3) ?
C28 C27 C26 . . 119.6(3) ?
C28 C27 H27 . . 120.2 ?
C26 C27 H27 . . 120.2 ?
C27 C28 C29 . . 118.6(3) ?
C27 C28 C34 . . 118.0(3) ?
C29 C28 C34 . . 123.2(3) ?
C30 C29 C28 . . 119.4(3) ?
C30 C29 H29 . . 120.3 ?
C28 C29 H29 . . 120.3 ?
N6 C30 C29 . . 123.0(3) ?
N6 C30 H30 . . 118.5 ?
C29 C30 H30 . . 118.5 ?
O1 C31 O2 . . 124.8(3) ?
O1 C31 C23 . . 123.4(3) ?
O2 C31 C23 . . 111.8(3) ?
O2 C32 C33 . . 107.3(3) ?
O2 C32 H32A . . 110.3 ?
C33 C32 H32A . . 110.3 ?
O2 C32 H32B . . 110.3 ?
C33 C32 H32B . . 110.3 ?
H32A C32 H32B . . 108.5 ?
C32 C33 H33A . . 109.5 ?
C32 C33 H33B . . 109.5 ?
H33A C33 H33B . . 109.5 ?
C32 C33 H33C . . 109.5 ?
H33A C33 H33C . . 109.5 ?
H33B C33 H33C . . 109.5 ?
O3 C34 N7 . . 124.2(3) ?
O3 C34 C28 . . 120.4(3) ?
N7 C34 C28 . . 115.4(3) ?
C36 C35 C40 . . 120.0(3) ?
C36 C35 N7 . . 121.3(3) ?
C40 C35 N7 . . 118.6(3) ?
C35 C36 C37 . . 119.1(4) ?
C35 C36 H36 . . 120.4 ?
C37 C36 H36 . . 120.4 ?
C38 C37 C36 . . 122.2(4) ?
C38 C37 H37 . . 118.9 ?
C36 C37 H37 . . 118.9 ?
C37 C38 C39 . . 118.2(3) ?
C37 C38 C41 . . 117.6(4) ?
C39 C38 C41 . . 124.2(3) ?
C40 C39 C38 . . 120.4(4) ?
C40 C39 H39 . . 119.8 ?
C38 C39 H39 . . 119.8 ?
C39 C40 C35 . . 120.1(4) ?
C39 C40 H40 . . 120.0 ?
C35 C40 H40 . . 120.0 ?
O4 C41 N8 . . 121.1(4) ?
O4 C41 C38 . . 120.2(4) ?
N8 C41 C38 . . 118.8(4) ?

loop_
_geom_bond_atom_site_label_1
_geom_bond_atom_site_label_2
_geom_bond_site_symmetry_2
_geom_bond_distance
_geom_bond_publ_flag
Ru1 N1 . 2.077(3) y
Ru1 N2 . 2.070(3) y
Ru1 N3 . 2.076(3) y
Ru1 N4 . 2.065(3) y
Ru1 N5 . 2.051(3) y
Ru1 N6 . 2.038(3) y
P1 F4 . 1.595(2) ?
P1 F3 . 1.596(2) ?
P1 F6 . 1.598(2) ?
P1 F5 . 1.606(2) ?
P1 F1 . 1.606(3) ?
P1 F2 . 1.618(2) ?
P2 F12 . 1.579(3) ?
P2 F11 . 1.585(3) ?
P2 F7 . 1.587(3) ?
P2 F9 . 1.592(3) ?
P2 F8 . 1.599(3) ?
P2 F10 . 1.600(3) ?
O1 C31 . 1.210(4) ?
O2 C31 . 1.337(4) ?
O2 C32 . 1.463(4) ?
O3 C34 . 1.208(4) ?
O4 C41 . 1.237(5) ?
N1 C1 . 1.338(4) ?
N1 C5 . 1.373(4) ?
N2 C10 . 1.348(5) ?
N2 C6 . 1.364(5) ?
N3 C11 . 1.341(4) ?
N3 C15 . 1.369(4) ?
N4 C20 . 1.345(4) ?
N4 C16 . 1.364(4) ?
N5 C21 . 1.349(4) ?
N5 C25 . 1.364(4) ?
N6 C30 . 1.351(4) ?
N6 C26 . 1.363(4) ?
N7 C34 . 1.354(5) ?
N7 C35 . 1.415(4) ?
N7 H7 . 0.8600 ?
N8 C41 . 1.332(5) ?
N8 H8A . 0.8600 ?
N8 H8B . 0.8600 ?
C1 C2 . 1.381(5) ?
C1 H1 . 0.9300 ?
C2 C3 . 1.384(6) ?
C2 H2 . 0.9300 ?
C3 C4 . 1.384(5) ?
C3 H3 . 0.9300 ?
C4 C5 . 1.392(5) ?
C4 H4 . 0.9300 ?
C5 C6 . 1.468(5) ?
C6 C7 . 1.394(5) ?
C7 C8 . 1.380(6) ?
C7 H7A . 0.9300 ?
C8 C9 . 1.373(6) ?
C8 H8 . 0.9300 ?
C9 C10 . 1.392(5) ?
C9 H9 . 0.9300 ?
C10 H10 . 0.9300 ?
C11 C12 . 1.389(5) ?
C11 H11 . 0.9300 ?
C12 C13 . 1.369(5) ?
C12 H12 . 0.9300 ?
C13 C14 . 1.376(5) ?
C13 H13 . 0.9300 ?
C14 C15 . 1.384(5) ?
C14 H14 . 0.9300 ?
C15 C16 . 1.474(5) ?
C16 C17 . 1.381(5) ?
C17 C18 . 1.376(5) ?
C17 H17 . 0.9300 ?
C18 C19 . 1.375(5) ?
C18 H18 . 0.9300 ?
C19 C20 . 1.376(5) ?
C19 H19 . 0.9300 ?
C20 H20 . 0.9300 ?
C21 C22 . 1.380(5) ?
C21 H21 . 0.9300 ?
C22 C23 . 1.389(4) ?
C22 H22 . 0.9300 ?
C23 C24 . 1.390(4) ?
C23 C31 . 1.499(5) ?
C24 C25 . 1.388(4) ?
C24 H24 . 0.9300 ?
C25 C26 . 1.475(4) ?
C26 C27 . 1.401(4) ?
C27 C28 . 1.386(5) ?
C27 H27 . 0.9300 ?
C28 C29 . 1.386(5) ?
C28 C34 . 1.509(5) ?
C29 C30 . 1.372(5) ?
C29 H29 . 0.9300 ?
C30 H30 . 0.9300 ?
C32 C33 . 1.502(5) ?
C32 H32A . 0.9700 ?
C32 H32B . 0.9700 ?
C33 H33A . 0.9600 ?
C33 H33B . 0.9600 ?
C33 H33C . 0.9600 ?
C35 C36 . 1.384(5) ?
C35 C40 . 1.394(5) ?
C36 C37 . 1.391(5) ?
C36 H36 . 0.9300 ?
C37 C38 . 1.380(5) ?
C37 H37 . 0.9300 ?
C38 C39 . 1.399(5) ?
C38 C41 . 1.497(5) ?
C39 C40 . 1.392(5) ?
C39 H39 . 0.9300 ?
C40 H40 . 0.9300 ?

loop_
_geom_hbond_atom_site_label_D
_geom_hbond_atom_site_label_H
_geom_hbond_atom_site_label_A
_geom_hbond_site_symmetry_A
_geom_hbond_distance_DH
_geom_hbond_distance_HA
_geom_hbond_distance_DA
_geom_hbond_angle_DHA
_geom_hbond_publ_flag
N7 H7 F2 4_566 0.86 2.34 3.181(4) 167.9 yes
N8 H8B F10 4_566 0.86 2.29 2.999(5) 139.3 yes

loop_
_geom_torsion_atom_site_label_1
_geom_torsion_atom_site_label_2
_geom_torsion_atom_site_label_3
_geom_torsion_atom_site_label_4
_geom_torsion_site_symmetry_1
_geom_torsion_site_symmetry_2
_geom_torsion_site_symmetry_3
_geom_torsion_site_symmetry_4
_geom_torsion
_geom_torsion_publ_flag
C5 N1 C1 C2 . . . . 1.7(5) ?
N1 C1 C2 C3 . . . . -1.7(5) ?
C1 C2 C3 C4 . . . . 0.7(6) ?
C2 C3 C4 C5 . . . . 0.3(5) ?
C1 N1 C5 C4 . . . . -0.7(5) ?
C1 N1 C5 C6 . . . . -180.0(3) ?
C3 C4 C5 N1 . . . . -0.3(5) ?
C3 C4 C5 C6 . . . . 178.9(3) ?
C10 N2 C6 C7 . . . . -0.5(5) ?
C10 N2 C6 C5 . . . . 179.2(3) ?
N1 C5 C6 N2 . . . . -0.6(4) ?
C4 C5 C6 N2 . . . . -179.8(3) ?
N1 C5 C6 C7 . . . . 179.1(3) ?
C4 C5 C6 C7 . . . . -0.2(5) ?
N2 C6 C7 C8 . . . . 0.5(5) ?
C5 C6 C7 C8 . . . . -179.1(3) ?
C6 C7 C8 C9 . . . . 0.3(6) ?
C7 C8 C9 C10 . . . . -1.0(6) ?
C6 N2 C10 C9 . . . . -0.3(5) ?
C8 C9 C10 N2 . . . . 1.0(6) ?
C15 N3 C11 C12 . . . . -0.1(5) ?
N3 C11 C12 C13 . . . . -1.6(6) ?
C11 C12 C13 C14 . . . . 1.9(6) ?
C12 C13 C14 C15 . . . . -0.5(6) ?
C11 N3 C15 C14 . . . . 1.6(5) ?
C11 N3 C15 C16 . . . . -177.9(3) ?
C13 C14 C15 N3 . . . . -1.3(5) ?
C13 C14 C15 C16 . . . . 178.1(3) ?
C20 N4 C16 C17 . . . . -0.4(5) ?
C20 N4 C16 C15 . . . . 178.5(3) ?
N3 C15 C16 N4 . . . . -5.1(4) ?
C14 C15 C16 N4 . . . . 175.5(3) ?
N3 C15 C16 C17 . . . . 173.8(3) ?
C14 C15 C16 C17 . . . . -5.6(6) ?
N4 C16 C17 C18 . . . . 0.3(5) ?
C15 C16 C17 C18 . . . . -178.5(3) ?
C16 C17 C18 C19 . . . . 0.1(6) ?
C17 C18 C19 C20 . . . . -0.4(6) ?
C16 N4 C20 C19 . . . . 0.1(5) ?
C18 C19 C20 N4 . . . . 0.3(6) ?
C25 N5 C21 C22 . . . . 3.7(5) ?
N5 C21 C22 C23 . . . . 0.3(5) ?
C21 C22 C23 C24 . . . . -2.9(5) ?
C21 C22 C23 C31 . . . . 177.9(3) ?
C22 C23 C24 C25 . . . . 1.5(5) ?
C31 C23 C24 C25 . . . . -179.3(3) ?
C21 N5 C25 C24 . . . . -5.2(5) ?
C21 N5 C25 C26 . . . . 174.2(3) ?
C23 C24 C25 N5 . . . . 2.6(5) ?
C23 C24 C25 C26 . . . . -176.7(3) ?
C30 N6 C26 C27 . . . . -2.4(5) ?
C30 N6 C26 C25 . . . . 178.9(3) ?
N5 C25 C26 N6 . . . . 6.1(4) ?
C24 C25 C26 N6 . . . . -174.6(3) ?
N5 C25 C26 C27 . . . . -172.6(3) ?
C24 C25 C26 C27 . . . . 6.7(6) ?
N6 C26 C27 C28 . . . . 0.4(5) ?
C25 C26 C27 C28 . . . . 179.0(3) ?
C26 C27 C28 C29 . . . . 2.5(6) ?
C26 C27 C28 C34 . . . . 177.6(3) ?
C27 C28 C29 C30 . . . . -3.4(6) ?
C34 C28 C29 C30 . . . . -178.2(4) ?
C26 N6 C30 C29 . . . . 1.5(6) ?
C28 C29 C30 N6 . . . . 1.4(6) ?
C32 O2 C31 O1 . . . . 6.9(5) ?
C32 O2 C31 C23 . . . . -174.8(3) ?
C22 C23 C31 O1 . . . . 1.5(5) ?
C24 C23 C31 O1 . . . . -177.7(3) ?
C22 C23 C31 O2 . . . . -176.9(3) ?
C24 C23 C31 O2 . . . . 4.0(5) ?
C31 O2 C32 C33 . . . . 179.9(3) ?
C35 N7 C34 O3 . . . . -10.7(7) ?
C35 N7 C34 C28 . . . . 166.9(3) ?
C27 C28 C34 O3 . . . . -13.6(6) ?
C29 C28 C34 O3 . . . . 161.2(4) ?
C27 C28 C34 N7 . . . . 168.7(3) ?
C29 C28 C34 N7 . . . . -16.4(6) ?
C34 N7 C35 C36 . . . . -18.7(6) ?
C34 N7 C35 C40 . . . . 165.0(4) ?
C40 C35 C36 C37 . . . . 1.5(6) ?
N7 C35 C36 C37 . . . . -174.7(4) ?
C35 C36 C37 C38 . . . . -0.8(6) ?
C36 C37 C38 C39 . . . . -0.5(6) ?
C36 C37 C38 C41 . . . . 178.8(4) ?
C37 C38 C39 C40 . . . . 1.0(6) ?
C41 C38 C39 C40 . . . . -178.3(4) ?
C38 C39 C40 C35 . . . . -0.2(6) ?
C36 C35 C40 C39 . . . . -1.0(6) ?
N7 C35 C40 C39 . . . . 175.3(3) ?
C37 C38 C41 O4 . . . . 7.6(6) ?
C39 C38 C41 O4 . . . . -173.1(4) ?
C37 C38 C41 N8 . . . . -171.6(4) ?
C39 C38 C41 N8 . . . . 7.7(6) ?
